data_2222836
loop_
_publ_author_name
'Liu, Xuejun'
'Jin, Linyu'

_publ_section_title
;Aqua(2,9-dimethyl-1,10-phenanthroline-\k^2^<i>N</i>,<i>N</i>')bis(3-hydroxybenzoato-\k<i>O</i>)manganese(II)--2,9-dimethyl-1,10-phenanthroline--water
 (1/1/1)
;
_journal_coeditor_code PV2157
_journal_issue 8
_journal_name_full 'Acta Crystallographica Section E'
_journal_page_first m901
_journal_paper_doi 10.1107/S1600536809025926
_journal_volume 65
_journal_year 2009
_chemical_formula_iupac '[Mn (C7 H5 O3)2 (C14 H12 N2) (H2 O)], C14 H12 N2, H2 O'
_chemical_formula_sum 'C42 H38 Mn N4 O8'
_chemical_formula_weight 781.70
_chemical_name_systematic
;
Aqua(2,9-dimethyl-1,10-phenanthroline-\k^2^N,N')bis(3-hydroxybenzoato-
\kO)manganese(II)--2,9-dimethyl-1,10-phenanthroline--water (1/1/1)
;
_space_group_IT_number 14
_symmetry_cell_setting monoclinic
_symmetry_space_group_name_Hall '-P 2ybc'
_symmetry_space_group_name_H-M 'P 1 21/c 1'
_atom_sites_solution_hydrogens geom
_atom_sites_solution_primary direct
_atom_sites_solution_secondary difmap
_audit_creation_method SHELXL-97
_cell_angle_alpha 90.00
_cell_angle_beta 106.3020(10)
_cell_angle_gamma 90.00
_cell_formula_units_Z 4
_cell_length_a 14.7103(16)
_cell_length_b 18.578(2)
_cell_length_c 14.4598(16)
_cell_measurement_reflns_used 2405
_cell_measurement_temperature 296(2)
_cell_measurement_theta_max 20.38
_cell_measurement_theta_min 2.57
_cell_volume 3792.8(7)
_computing_cell_refinement 'SAINT (Bruker, 1997)'
_computing_data_collection 'SMART (Bruker, 1997)'
_computing_data_reduction 'SAINT (Bruker, 1997)'
_computing_molecular_graphics 'SHELXTL (Sheldrick,2008)'
_computing_publication_material 'publCIF (Westrip, 2009)'
_computing_structure_refinement 'SHELXL97 (Sheldrick, 2008)'
_computing_structure_solution 'SHELXS97 (Sheldrick, 2008)'
_diffrn_ambient_temperature 296(2)
_diffrn_measured_fraction_theta_full 0.992
_diffrn_measured_fraction_theta_max 0.992
_diffrn_measurement_device_type 'Bruker SMART CCD area-detector'
_diffrn_measurement_method '\f and \w'
_diffrn_radiation_monochromator graphite
_diffrn_radiation_source 'fine-focus sealed tube'
_diffrn_radiation_type MoK\a
_diffrn_radiation_wavelength 0.71073
_diffrn_reflns_av_R_equivalents 0.0631
_diffrn_reflns_av_sigmaI/netI 0.0719
_diffrn_reflns_limit_h_max 16
_diffrn_reflns_limit_h_min -17
_diffrn_reflns_limit_k_max 22
_diffrn_reflns_limit_k_min -22
_diffrn_reflns_limit_l_max 17
_diffrn_reflns_limit_l_min -17
_diffrn_reflns_number 22827
_diffrn_reflns_theta_full 25.50
_diffrn_reflns_theta_max 25.50
_diffrn_reflns_theta_min 2.57
_exptl_absorpt_coefficient_mu 0.408
_exptl_absorpt_correction_T_max 0.9527
_exptl_absorpt_correction_T_min 0.8638
_exptl_absorpt_correction_type multi-scan
_exptl_absorpt_process_details '(SADABS; Bruker, 1997)'
_exptl_crystal_colour yellow
_exptl_crystal_density_diffrn 1.369
_exptl_crystal_density_method 'not measured'
_exptl_crystal_description block
_exptl_crystal_F_000 1628
_exptl_crystal_size_max 0.37
_exptl_crystal_size_mid 0.35
_exptl_crystal_size_min 0.12
_refine_diff_density_max 0.920
_refine_diff_density_min -0.275
_refine_ls_extinction_method none
_refine_ls_goodness_of_fit_ref 1.010
_refine_ls_hydrogen_treatment constr
_refine_ls_matrix_type full
_refine_ls_number_parameters 502
_refine_ls_number_reflns 7009
_refine_ls_number_restraints 0
_refine_ls_restrained_S_all 1.010
_refine_ls_R_factor_all 0.1081
_refine_ls_R_factor_gt 0.0538
_refine_ls_shift/su_max 0.001
_refine_ls_shift/su_mean 0.000
_refine_ls_structure_factor_coef Fsqd
_refine_ls_weighting_details 'calc w=1/[\s^2^(Fo^2^)+(0.0679P)^2^+0.5004P] where P=(Fo^2^+2Fc^2^)/3'
_refine_ls_weighting_scheme calc
_refine_ls_wR_factor_gt 0.1218
_refine_ls_wR_factor_ref 0.1505
_reflns_number_gt 4112
_reflns_number_total 7009
_reflns_threshold_expression I>2\s(I)
_cod_data_source_file pv2157.cif
_cod_data_source_block I
_cod_depositor_comments
;
The following automatic conversions were performed:
'_symmetry_cell_setting' value 'Monoclinic' changed to 'monoclinic'
according to '/home/saulius/struct/CIF-dictionaries/cif_core.dic'
dictionary named 'cif_core.dic' version 2.4.1 from 2010-06-29.

Automatic conversion script
Id: cif_fix_enum 1527 2010-12-29 10:47:43Z saulius 

The following automatic conversions were performed:

'_symmetry_cell_setting' value 'Monoclinic' changed to 'monoclinic'
according to /home/saulius/struct/CIF-dictionaries/cif_core.dic
dictionary named 'cif_core.dic' version 2.4.1 from 2010-06-29.

Automatic conversion script
Id: cif_fix_values 1715 2011-07-08 13:25:40Z adriana 
;
_cod_original_cell_volume 3792.9(7)
_cod_original_sg_symbol_H-M 'P 21/c'
_cod_database_code 2222836
_cod_database_fobs_code 2222836

loop_
_symmetry_equiv_pos_as_xyz
'x, y, z'
'-x, y+1/2, -z+1/2'
'-x, -y, -z'
'x, -y-1/2, z-1/2'

loop_
_atom_site_type_symbol
_atom_site_label
_atom_site_fract_x
_atom_site_fract_y
_atom_site_fract_z
_atom_site_U_iso_or_equiv
_atom_site_adp_type
_atom_site_calc_flag
_atom_site_refinement_flags
_atom_site_occupancy
_atom_site_disorder_assembly
_atom_site_disorder_group
Mn Mn1 0.14385(4) 0.32119(3) 0.70760(4) 0.03899(18) Uani d . 1 . .
O O1 0.4872(2) 0.20746(15) 0.2976(2) 0.0816(10) Uani d . 1 . .
H H1W 0.4410 0.2360 0.2754 0.122 Uiso d R 1 . .
H H2W 0.4524 0.1735 0.3025 0.122 Uiso d R 1 . .
O O2 0.26757(17) 0.32531(12) 0.66050(17) 0.0504(6) Uani d . 1 . .
H H3W 0.2949 0.2859 0.6743 0.076 Uiso d R 1 . .
H H4W 0.3059 0.3590 0.6789 0.076 Uiso d R 1 . .
O O3 0.3326(2) 0.19785(13) 0.7227(2) 0.0698(9) Uani d . 1 . .
O O4 0.1872(2) 0.21101(13) 0.73842(19) 0.0562(7) Uani d . 1 . .
O O5 0.0852(2) -0.03641(14) 0.7926(2) 0.0727(9) Uani d . 1 . .
H H5 0.0877 -0.0805 0.7948 0.109 Uiso calc R 1 . .
O O6 0.02587(19) 0.28869(14) 0.60321(19) 0.0607(7) Uani d . 1 . .
O O7 -0.0763(2) 0.32079(14) 0.68232(18) 0.0611(7) Uani d . 1 . .
O O8 -0.3901(2) 0.24277(17) 0.4640(2) 0.0710(8) Uani d . 1 . .
H H8 -0.4275 0.2339 0.4115 0.106 Uiso calc R 1 . .
N N1 0.1329(2) 0.44109(14) 0.67497(19) 0.0402(7) Uani d . 1 . .
N N2 0.13357(19) 0.37248(14) 0.84230(19) 0.0393(7) Uani d . 1 . .
N N3 0.3926(2) 0.06105(16) 0.1783(2) 0.0514(8) Uani d . 1 . .
N N4 0.3871(2) 0.08897(18) 0.3634(2) 0.0519(8) Uani d . 1 . .
C C1 0.1284(3) 0.4289(2) 0.5069(3) 0.0676(12) Uani d . 1 . .
H H1A 0.1917 0.4153 0.5080 0.101 Uiso calc R 1 . .
H H1B 0.1001 0.4557 0.4492 0.101 Uiso calc R 1 . .
H H1C 0.0916 0.3864 0.5082 0.101 Uiso calc R 1 . .
C C2 0.1313(3) 0.47420(19) 0.5925(3) 0.0500(10) Uani d . 1 . .
C C3 0.1338(3) 0.5494(2) 0.5864(3) 0.0691(13) Uani d . 1 . .
H H3 0.1359 0.5713 0.5292 0.083 Uiso calc R 1 . .
C C4 0.1331(3) 0.5897(2) 0.6630(4) 0.0752(14) Uani d . 1 . .
H H4 0.1346 0.6396 0.6584 0.090 Uiso calc R 1 . .
C C5 0.1303(3) 0.5579(2) 0.7501(3) 0.0597(11) Uani d . 1 . .
C C6 0.1251(4) 0.5968(2) 0.8322(4) 0.0812(15) Uani d . 1 . .
H H6 0.1250 0.6468 0.8303 0.097 Uiso calc R 1 . .
C C7 0.1204(4) 0.5637(3) 0.9124(4) 0.0811(15) Uani d . 1 . .
H H7 0.1159 0.5909 0.9649 0.097 Uiso calc R 1 . .
C C8 0.1222(3) 0.4863(2) 0.9191(3) 0.0589(11) Uani d . 1 . .
C C9 0.1168(3) 0.4490(3) 1.0004(3) 0.0736(14) Uani d . 1 . .
H H9 0.1120 0.4744 1.0542 0.088 Uiso calc R 1 . .
C C10 0.1184(3) 0.3762(3) 1.0024(3) 0.0662(12) Uani d . 1 . .
H H10 0.1132 0.3516 1.0567 0.079 Uiso calc R 1 . .
C C11 0.1281(3) 0.3380(2) 0.9214(3) 0.0500(10) Uani d . 1 . .
C C12 0.1318(3) 0.2578(2) 0.9226(3) 0.0700(13) Uani d . 1 . .
H H12A 0.0848 0.2393 0.8676 0.105 Uiso calc R 1 . .
H H12B 0.1195 0.2403 0.9804 0.105 Uiso calc R 1 . .
H H12C 0.1934 0.2422 0.9207 0.105 Uiso calc R 1 . .
C C13 0.1297(3) 0.44604(18) 0.8401(2) 0.0435(9) Uani d . 1 . .
C C14 0.1321(2) 0.48206(18) 0.7530(2) 0.0421(9) Uani d . 1 . .
C C15 0.2586(3) 0.17416(19) 0.7392(2) 0.0435(9) Uani d . 1 . .
C C16 0.2549(3) 0.09441(18) 0.7580(2) 0.0404(9) Uani d . 1 . .
C C17 0.3336(3) 0.0513(2) 0.7630(3) 0.0493(10) Uani d . 1 . .
H H17 0.3889 0.0715 0.7553 0.059 Uiso calc R 1 . .
C C18 0.3291(3) -0.0210(2) 0.7792(3) 0.0584(11) Uani d . 1 . .
H H18 0.3820 -0.0497 0.7835 0.070 Uiso calc R 1 . .
C C19 0.2469(3) -0.05203(19) 0.7893(3) 0.0515(10) Uani d . 1 . .
H H19 0.2446 -0.1012 0.8003 0.062 Uiso calc R 1 . .
C C20 0.1686(3) -0.00984(19) 0.7831(2) 0.0455(9) Uani d . 1 . .
C C21 0.1730(3) 0.06356(18) 0.7671(2) 0.0438(9) Uani d . 1 . .
H H21 0.1200 0.0921 0.7626 0.053 Uiso calc R 1 . .
C C22 -0.0567(3) 0.29329(17) 0.6123(3) 0.0435(9) Uani d . 1 . .
C C23 -0.1351(3) 0.26364(16) 0.5298(2) 0.0375(8) Uani d . 1 . .
C C24 -0.2275(3) 0.26573(18) 0.5323(3) 0.0452(9) Uani d . 1 . .
H H24 -0.2423 0.2858 0.5852 0.054 Uiso calc R 1 . .
C C25 -0.2991(3) 0.23835(19) 0.4570(3) 0.0489(10) Uani d . 1 . .
C C26 -0.2773(3) 0.2086(2) 0.3786(3) 0.0608(11) Uani d . 1 . .
H H26 -0.3252 0.1905 0.3273 0.073 Uiso calc R 1 . .
C C27 -0.1842(3) 0.2056(2) 0.3766(3) 0.0666(12) Uani d . 1 . .
H H27 -0.1693 0.1848 0.3243 0.080 Uiso calc R 1 . .
C C28 -0.1133(3) 0.23324(19) 0.4515(3) 0.0498(10) Uani d . 1 . .
H H28 -0.0507 0.2315 0.4494 0.060 Uiso calc R 1 . .
C C29 0.3855(3) 0.1785(3) 0.4831(3) 0.0954(18) Uani d . 1 . .
H H29A 0.4504 0.1914 0.5126 0.143 Uiso calc R 1 . .
H H29B 0.3498 0.1842 0.5290 0.143 Uiso calc R 1 . .
H H29C 0.3596 0.2090 0.4285 0.143 Uiso calc R 1 . .
C C30 0.3805(3) 0.1015(3) 0.4508(3) 0.0704(13) Uani d . 1 . .
C C31 0.3716(3) 0.0449(4) 0.5139(3) 0.097(2) Uani d . 1 . .
H H31 0.3664 0.0551 0.5752 0.116 Uiso calc R 1 . .
C C32 0.3707(4) -0.0247(4) 0.4829(5) 0.104(2) Uani d . 1 . .
H H32 0.3653 -0.0621 0.5238 0.125 Uiso calc R 1 . .
C C33 0.3778(3) -0.0405(3) 0.3916(4) 0.0786(15) Uani d . 1 . .
C C34 0.3801(4) -0.1132(3) 0.3554(5) 0.0933(18) Uani d . 1 . .
H H34 0.3764 -0.1524 0.3942 0.112 Uiso calc R 1 . .
C C35 0.3872(4) -0.1235(3) 0.2675(5) 0.0986(18) Uani d . 1 . .
H H35 0.3889 -0.1705 0.2460 0.118 Uiso calc R 1 . .
C C36 0.3924(3) -0.0675(2) 0.2055(4) 0.0711(13) Uani d . 1 . .
C C37 0.3979(3) -0.0764(3) 0.1099(4) 0.0848(16) Uani d . 1 . .
H H37 0.3993 -0.1226 0.0858 0.102 Uiso calc R 1 . .
C C38 0.4009(4) -0.0201(3) 0.0536(4) 0.0839(15) Uani d . 1 . .
H H38 0.4046 -0.0270 -0.0090 0.101 Uiso calc R 1 . .
C C39 0.3986(3) 0.0482(2) 0.0890(3) 0.0652(12) Uani d . 1 . .
C C40 0.4033(4) 0.1128(3) 0.0284(3) 0.0960(18) Uani d . 1 . .
H H40A 0.3433 0.1372 0.0120 0.144 Uiso calc R 1 . .
H H40B 0.4176 0.0978 -0.0294 0.144 Uiso calc R 1 . .
H H40C 0.4518 0.1448 0.0639 0.144 Uiso calc R 1 . .
C C41 0.3899(3) 0.0049(2) 0.2362(3) 0.0514(10) Uani d . 1 . .
C C42 0.3853(3) 0.0190(2) 0.3336(3) 0.0527(10) Uani d . 1 . .

loop_
_atom_site_aniso_label
_atom_site_aniso_U_11
_atom_site_aniso_U_22
_atom_site_aniso_U_33
_atom_site_aniso_U_12
_atom_site_aniso_U_13
_atom_site_aniso_U_23
Mn1 0.0398(4) 0.0366(3) 0.0411(3) -0.0033(3) 0.0122(2) -0.0020(2)
O1 0.052(2) 0.0693(19) 0.110(3) -0.0079(15) 0.0003(18) -0.0007(18)
O2 0.0444(16) 0.0410(13) 0.0678(16) -0.0026(12) 0.0188(13) 0.0056(12)
O3 0.0519(19) 0.0475(16) 0.115(2) -0.0035(14) 0.0309(18) 0.0107(15)
O4 0.0597(19) 0.0398(14) 0.0804(19) 0.0056(14) 0.0381(16) 0.0060(13)
O5 0.064(2) 0.0546(17) 0.105(2) -0.0081(16) 0.0319(18) 0.0095(18)
O6 0.0391(18) 0.0731(19) 0.0679(18) -0.0116(14) 0.0116(15) -0.0169(14)
O7 0.065(2) 0.0629(17) 0.0533(16) -0.0053(15) 0.0137(14) -0.0156(14)
O8 0.0403(19) 0.086(2) 0.078(2) -0.0084(16) 0.0031(15) 0.0093(18)
N1 0.0388(19) 0.0376(16) 0.0435(16) -0.0010(13) 0.0101(14) 0.0019(13)
N2 0.0361(18) 0.0419(17) 0.0400(16) 0.0002(14) 0.0109(14) 0.0009(13)
N3 0.049(2) 0.0506(19) 0.057(2) 0.0096(16) 0.0186(16) -0.0043(16)
N4 0.044(2) 0.067(2) 0.0445(18) -0.0010(17) 0.0123(15) -0.0038(16)
C1 0.083(4) 0.076(3) 0.045(2) 0.007(3) 0.021(2) 0.012(2)
C2 0.048(3) 0.049(2) 0.052(2) 0.0038(19) 0.0115(19) 0.0164(18)
C3 0.072(3) 0.056(3) 0.074(3) -0.001(2) 0.014(3) 0.023(2)
C4 0.081(4) 0.036(2) 0.101(4) 0.001(2) 0.014(3) 0.015(3)
C5 0.056(3) 0.040(2) 0.079(3) 0.001(2) 0.011(2) -0.010(2)
C6 0.090(4) 0.047(3) 0.096(4) 0.007(3) 0.009(3) -0.017(3)
C7 0.093(4) 0.068(3) 0.077(3) 0.009(3) 0.013(3) -0.037(3)
C8 0.057(3) 0.066(3) 0.051(2) 0.000(2) 0.010(2) -0.018(2)
C9 0.070(3) 0.098(4) 0.052(3) 0.010(3) 0.015(2) -0.025(3)
C10 0.063(3) 0.100(4) 0.040(2) 0.009(3) 0.021(2) 0.002(2)
C11 0.040(2) 0.067(3) 0.046(2) 0.0028(19) 0.0174(18) 0.0066(19)
C12 0.083(4) 0.063(3) 0.074(3) 0.008(2) 0.040(3) 0.027(2)
C13 0.037(2) 0.045(2) 0.046(2) 0.0013(17) 0.0069(17) -0.0103(17)
C14 0.033(2) 0.039(2) 0.051(2) -0.0007(16) 0.0059(17) -0.0009(17)
C15 0.049(3) 0.039(2) 0.0435(19) -0.0006(19) 0.0143(18) 0.0005(16)
C16 0.044(2) 0.045(2) 0.0317(18) 0.0005(18) 0.0089(16) 0.0005(15)
C17 0.047(3) 0.052(2) 0.049(2) -0.003(2) 0.0143(19) 0.0015(18)
C18 0.057(3) 0.046(2) 0.072(3) 0.009(2) 0.018(2) 0.004(2)
C19 0.061(3) 0.036(2) 0.055(2) 0.000(2) 0.014(2) -0.0004(17)
C20 0.048(3) 0.046(2) 0.044(2) -0.010(2) 0.0147(18) -0.0025(16)
C21 0.049(3) 0.038(2) 0.046(2) 0.0024(18) 0.0153(18) 0.0001(16)
C22 0.049(3) 0.0308(18) 0.047(2) -0.0027(18) 0.0085(19) 0.0024(16)
C23 0.039(2) 0.0287(18) 0.0422(19) -0.0001(16) 0.0071(17) 0.0031(15)
C24 0.050(3) 0.039(2) 0.047(2) 0.0009(18) 0.0123(19) -0.0003(16)
C25 0.039(3) 0.042(2) 0.060(3) -0.0030(18) 0.005(2) 0.0087(18)
C26 0.055(3) 0.062(3) 0.054(2) -0.009(2) -0.005(2) -0.010(2)
C27 0.068(3) 0.073(3) 0.057(3) -0.006(2) 0.014(2) -0.020(2)
C28 0.043(3) 0.047(2) 0.057(2) -0.0015(18) 0.011(2) -0.0063(18)
C29 0.066(4) 0.150(5) 0.070(3) 0.001(3) 0.017(3) -0.044(3)
C30 0.047(3) 0.111(4) 0.052(3) -0.004(3) 0.010(2) -0.009(3)
C31 0.051(3) 0.190(7) 0.047(3) -0.017(4) 0.010(2) 0.014(4)
C32 0.061(4) 0.150(6) 0.092(5) -0.011(4) 0.006(3) 0.054(4)
C33 0.047(3) 0.102(4) 0.079(3) -0.003(3) 0.004(2) 0.032(3)
C34 0.071(4) 0.058(3) 0.139(5) -0.003(3) 0.010(4) 0.048(4)
C35 0.083(4) 0.057(3) 0.148(6) 0.001(3) 0.019(4) 0.010(4)
C36 0.047(3) 0.051(3) 0.109(4) 0.002(2) 0.011(3) -0.001(3)
C37 0.068(4) 0.078(4) 0.108(4) 0.004(3) 0.025(3) -0.046(3)
C38 0.075(4) 0.099(4) 0.080(3) 0.009(3) 0.024(3) -0.032(3)
C39 0.057(3) 0.077(3) 0.067(3) 0.016(2) 0.025(2) -0.015(2)
C40 0.112(5) 0.114(4) 0.078(3) 0.036(4) 0.053(3) 0.016(3)
C41 0.035(2) 0.048(2) 0.068(3) 0.0042(18) 0.007(2) -0.004(2)
C42 0.035(2) 0.060(3) 0.060(2) 0.0017(19) 0.0077(19) 0.016(2)

loop_
_atom_type_symbol
_atom_type_description
_atom_type_scat_dispersion_real
_atom_type_scat_dispersion_imag
_atom_type_scat_source
C C 0.0033 0.0016 'International Tables Vol C Tables 4.2.6.8 and 6.1.1.4'
H H 0.0000 0.0000 'International Tables Vol C Tables 4.2.6.8 and 6.1.1.4'
N N 0.0061 0.0033 'International Tables Vol C Tables 4.2.6.8 and 6.1.1.4'
O O 0.0106 0.0060 'International Tables Vol C Tables 4.2.6.8 and 6.1.1.4'
Mn Mn 0.3368 0.7283 'International Tables Vol C Tables 4.2.6.8 and 6.1.1.4'

loop_
_geom_angle_atom_site_label_1
_geom_angle_atom_site_label_2
_geom_angle_atom_site_label_3
_geom_angle_site_symmetry_1
_geom_angle_site_symmetry_3
_geom_angle
_geom_angle_publ_flag
O6 Mn1 O2 . . 113.66(10) no
O6 Mn1 O4 . . 90.74(11) n
O2 Mn1 O4 . . 82.49(9) ?
O6 Mn1 N2 . . 121.57(11) n
O2 Mn1 N2 . . 123.06(10) ?
O4 Mn1 N2 . . 108.47(10) ?
O6 Mn1 N1 . . 98.05(11) no
O2 Mn1 N1 . . 85.12(9) ?
O4 Mn1 N1 . . 166.93(10) ?
N2 Mn1 N1 . . 75.06(10) ?
H1W O1 H2W . . 93.4 ?
Mn1 O2 H3W . . 107.0 ?
Mn1 O2 H4W . . 119.3 ?
H3W O2 H4W . . 110.2 ?
C15 O4 Mn1 . . 136.2(2) ?
C20 O5 H5 . . 109.5 ?
C22 O6 Mn1 . . 123.1(2) ?
C25 O8 H8 . . 109.5 ?
C2 N1 C14 . . 118.7(3) ?
C2 N1 Mn1 . . 128.2(2) ?
C14 N1 Mn1 . . 113.1(2) ?
C11 N2 C13 . . 119.2(3) ?
C11 N2 Mn1 . . 125.7(2) ?
C13 N2 Mn1 . . 115.0(2) ?
C39 N3 C41 . . 118.9(3) ?
C30 N4 C42 . . 118.1(4) ?
C2 C1 H1A . . 109.5 ?
C2 C1 H1B . . 109.5 ?
H1A C1 H1B . . 109.5 ?
C2 C1 H1C . . 109.5 ?
H1A C1 H1C . . 109.5 ?
H1B C1 H1C . . 109.5 ?
N1 C2 C3 . . 121.4(4) ?
N1 C2 C1 . . 118.1(3) ?
C3 C2 C1 . . 120.5(4) ?
C4 C3 C2 . . 119.9(4) ?
C4 C3 H3 . . 120.0 ?
C2 C3 H3 . . 120.0 ?
C3 C4 C5 . . 121.0(4) ?
C3 C4 H4 . . 119.5 ?
C5 C4 H4 . . 119.5 ?
C4 C5 C14 . . 116.4(4) ?
C4 C5 C6 . . 124.2(4) ?
C14 C5 C6 . . 119.4(4) ?
C7 C6 C5 . . 121.7(4) ?
C7 C6 H6 . . 119.2 ?
C5 C6 H6 . . 119.2 ?
C6 C7 C8 . . 121.0(4) ?
C6 C7 H7 . . 119.5 ?
C8 C7 H7 . . 119.5 ?
C9 C8 C13 . . 117.5(4) ?
C9 C8 C7 . . 123.5(4) ?
C13 C8 C7 . . 119.0(4) ?
C10 C9 C8 . . 120.9(4) ?
C10 C9 H9 . . 119.5 ?
C8 C9 H9 . . 119.5 ?
C9 C10 C11 . . 119.3(4) ?
C9 C10 H10 . . 120.3 ?
C11 C10 H10 . . 120.3 ?
N2 C11 C10 . . 121.0(4) ?
N2 C11 C12 . . 118.7(3) ?
C10 C11 C12 . . 120.3(4) ?
C11 C12 H12A . . 109.5 ?
C11 C12 H12B . . 109.5 ?
H12A C12 H12B . . 109.5 ?
C11 C12 H12C . . 109.5 ?
H12A C12 H12C . . 109.5 ?
H12B C12 H12C . . 109.5 ?
N2 C13 C8 . . 122.0(3) ?
N2 C13 C14 . . 118.4(3) ?
C8 C13 C14 . . 119.7(3) ?
N1 C14 C5 . . 122.5(3) ?
N1 C14 C13 . . 118.3(3) ?
C5 C14 C13 . . 119.2(3) ?
O4 C15 O3 . . 125.2(3) ?
O4 C15 C16 . . 117.7(3) ?
O3 C15 C16 . . 117.1(3) ?
C21 C16 C17 . . 119.6(3) ?
C21 C16 C15 . . 120.3(3) ?
C17 C16 C15 . . 120.1(3) ?
C18 C17 C16 . . 119.6(4) ?
C18 C17 H17 . . 120.2 ?
C16 C17 H17 . . 120.2 ?
C17 C18 C19 . . 120.9(4) ?
C17 C18 H18 . . 119.6 ?
C19 C18 H18 . . 119.6 ?
C20 C19 C18 . . 119.8(3) ?
C20 C19 H19 . . 120.1 ?
C18 C19 H19 . . 120.1 ?
O5 C20 C19 . . 123.2(3) ?
O5 C20 C21 . . 117.2(3) ?
C19 C20 C21 . . 119.6(4) ?
C16 C21 C20 . . 120.6(4) ?
C16 C21 H21 . . 119.7 ?
C20 C21 H21 . . 119.7 ?
O7 C22 O6 . . 124.4(4) ?
O7 C22 C23 . . 119.7(4) ?
O6 C22 C23 . . 115.9(3) ?
C24 C23 C28 . . 119.5(3) ?
C24 C23 C22 . . 120.7(3) ?
C28 C23 C22 . . 119.7(3) ?
C23 C24 C25 . . 120.7(3) ?
C23 C24 H24 . . 119.7 ?
C25 C24 H24 . . 119.7 ?
O8 C25 C26 . . 122.8(4) ?
O8 C25 C24 . . 117.5(4) ?
C26 C25 C24 . . 119.7(4) ?
C25 C26 C27 . . 119.6(4) ?
C25 C26 H26 . . 120.2 ?
C27 C26 H26 . . 120.2 ?
C28 C27 C26 . . 120.5(4) ?
C28 C27 H27 . . 119.7 ?
C26 C27 H27 . . 119.7 ?
C27 C28 C23 . . 119.9(4) ?
C27 C28 H28 . . 120.0 ?
C23 C28 H28 . . 120.0 ?
C30 C29 H29A . . 109.5 ?
C30 C29 H29B . . 109.5 ?
H29A C29 H29B . . 109.5 ?
C30 C29 H29C . . 109.5 ?
H29A C29 H29C . . 109.5 ?
H29B C29 H29C . . 109.5 ?
N4 C30 C31 . . 122.1(5) ?
N4 C30 C29 . . 117.3(4) ?
C31 C30 C29 . . 120.6(5) ?
C32 C31 C30 . . 118.8(5) ?
C32 C31 H31 . . 120.6 ?
C30 C31 H31 . . 120.6 ?
C31 C32 C33 . . 121.1(5) ?
C31 C32 H32 . . 119.4 ?
C33 C32 H32 . . 119.4 ?
C32 C33 C42 . . 116.1(5) ?
C32 C33 C34 . . 123.7(5) ?
C42 C33 C34 . . 120.1(5) ?
C35 C34 C33 . . 119.9(5) ?
C35 C34 H34 . . 120.1 ?
C33 C34 H34 . . 120.1 ?
C34 C35 C36 . . 123.2(5) ?
C34 C35 H35 . . 118.4 ?
C36 C35 H35 . . 118.4 ?
C35 C36 C37 . . 124.9(5) ?
C35 C36 C41 . . 119.8(5) ?
C37 C36 C41 . . 115.4(4) ?
C38 C37 C36 . . 121.7(4) ?
C38 C37 H37 . . 119.1 ?
C36 C37 H37 . . 119.1 ?
C37 C38 C39 . . 119.2(5) ?
C37 C38 H38 . . 120.4 ?
C39 C38 H38 . . 120.4 ?
N3 C39 C38 . . 122.7(4) ?
N3 C39 C40 . . 116.5(4) ?
C38 C39 C40 . . 120.8(4) ?
C39 C40 H40A . . 109.5 ?
C39 C40 H40B . . 109.5 ?
H40A C40 H40B . . 109.5 ?
C39 C40 H40C . . 109.5 ?
H40A C40 H40C . . 109.5 ?
H40B C40 H40C . . 109.5 ?
N3 C41 C36 . . 122.2(4) ?
N3 C41 C42 . . 118.8(3) ?
C36 C41 C42 . . 119.0(4) ?
N4 C42 C33 . . 123.7(4) ?
N4 C42 C41 . . 118.3(3) ?
C33 C42 C41 . . 117.9(4) ?

loop_
_geom_bond_atom_site_label_1
_geom_bond_atom_site_label_2
_geom_bond_site_symmetry_2
_geom_bond_distance
_geom_bond_publ_flag
Mn1 O6 . 2.046(3) no
Mn1 O2 . 2.116(2) no
Mn1 O4 . 2.153(2) no
Mn1 N2 . 2.211(3) no
Mn1 N1 . 2.273(3) no
O1 H1W . 0.8506 ?
O1 H2W . 0.8278 ?
O2 H3W . 0.8328 ?
O2 H4W . 0.8341 ?
O3 C15 . 1.257(4) ?
O4 C15 . 1.251(4) ?
O5 C20 . 1.364(4) ?
O5 H5 . 0.8200 ?
O6 C22 . 1.261(4) ?
O7 C22 . 1.238(4) ?
O8 C25 . 1.375(4) ?
O8 H8 . 0.8200 ?
N1 C2 . 1.337(4) ?
N1 C14 . 1.364(4) ?
N2 C11 . 1.333(4) ?
N2 C13 . 1.368(4) ?
N3 C39 . 1.341(5) ?
N3 C41 . 1.344(5) ?
N4 C30 . 1.314(5) ?
N4 C42 . 1.368(5) ?
C1 C2 . 1.488(5) ?
C1 H1A . 0.9600 ?
C1 H1B . 0.9600 ?
C1 H1C . 0.9600 ?
C2 C3 . 1.400(5) ?
C3 C4 . 1.341(6) ?
C3 H3 . 0.9300 ?
C4 C5 . 1.402(6) ?
C4 H4 . 0.9300 ?
C5 C14 . 1.409(5) ?
C5 C6 . 1.411(6) ?
C6 C7 . 1.330(6) ?
C6 H6 . 0.9300 ?
C7 C8 . 1.440(6) ?
C7 H7 . 0.9300 ?
C8 C9 . 1.386(6) ?
C8 C13 . 1.395(5) ?
C9 C10 . 1.353(6) ?
C9 H9 . 0.9300 ?
C10 C11 . 1.411(5) ?
C10 H10 . 0.9300 ?
C11 C12 . 1.491(5) ?
C12 H12A . 0.9600 ?
C12 H12B . 0.9600 ?
C12 H12C . 0.9600 ?
C13 C14 . 1.435(5) ?
C15 C16 . 1.510(5) ?
C16 C21 . 1.373(5) ?
C16 C17 . 1.394(5) ?
C17 C18 . 1.368(5) ?
C17 H17 . 0.9300 ?
C18 C19 . 1.384(5) ?
C18 H18 . 0.9300 ?
C19 C20 . 1.375(5) ?
C19 H19 . 0.9300 ?
C20 C21 . 1.388(5) ?
C21 H21 . 0.9300 ?
C22 C23 . 1.511(5) ?
C23 C24 . 1.372(5) ?
C23 C28 . 1.381(5) ?
C24 C25 . 1.381(5) ?
C24 H24 . 0.9300 ?
C25 C26 . 1.377(5) ?
C26 C27 . 1.379(6) ?
C26 H26 . 0.9300 ?
C27 C28 . 1.374(5) ?
C27 H27 . 0.9300 ?
C28 H28 . 0.9300 ?
C29 C30 . 1.500(6) ?
C29 H29A . 0.9600 ?
C29 H29B . 0.9600 ?
C29 H29C . 0.9600 ?
C30 C31 . 1.422(7) ?
C31 C32 . 1.368(8) ?
C31 H31 . 0.9300 ?
C32 C33 . 1.384(8) ?
C32 H32 . 0.9300 ?
C33 C42 . 1.409(6) ?
C33 C34 . 1.453(7) ?
C34 C35 . 1.318(7) ?
C34 H34 . 0.9300 ?
C35 C36 . 1.389(7) ?
C35 H35 . 0.9300 ?
C36 C37 . 1.416(7) ?
C36 C41 . 1.421(5) ?
C37 C38 . 1.335(7) ?
C37 H37 . 0.9300 ?
C38 C39 . 1.371(6) ?
C38 H38 . 0.9300 ?
C39 C40 . 1.499(6) ?
C40 H40A . 0.9600 ?
C40 H40B . 0.9600 ?
C40 H40C . 0.9600 ?
C41 C42 . 1.453(5) ?

loop_
_geom_hbond_atom_site_label_D
_geom_hbond_atom_site_label_H
_geom_hbond_atom_site_label_A
_geom_hbond_site_symmetry_A
_geom_hbond_distance_DH
_geom_hbond_distance_HA
_geom_hbond_distance_DA
_geom_hbond_angle_DHA
O8 H8 O1 1_455 0.82 1.83 2.653(4) 175.7
O5 H5 O7 2_546 0.82 1.88 2.686(4) 167.5
O2 H4W N3 4_566 0.83 1.96 2.764(4) 161.7
O2 H3W O3 . 0.83 1.80 2.617(3) 165.0
O1 H2W N4 . 0.83 2.15 2.951(4) 161.4
O1 H1W O3 4_565 0.85 1.99 2.839(4) 179.6

loop_
_geom_torsion_atom_site_label_1
_geom_torsion_atom_site_label_2
_geom_torsion_atom_site_label_3
_geom_torsion_atom_site_label_4
_geom_torsion_site_symmetry_1
_geom_torsion_site_symmetry_2
_geom_torsion_site_symmetry_3
_geom_torsion_site_symmetry_4
_geom_torsion
_geom_torsion_publ_flag
O6 Mn1 O4 C15 . . . . 122.5(4) ?
O2 Mn1 O4 C15 . . . . 8.7(3) ?
N2 Mn1 O4 C15 . . . . -113.7(3) ?
N1 Mn1 O4 C15 . . . . -10.0(7) ?
O2 Mn1 O6 C22 . . . . -168.8(3) ?
O4 Mn1 O6 C22 . . . . 109.1(3) ?
N2 Mn1 O6 C22 . . . . -3.2(3) ?
N1 Mn1 O6 C22 . . . . -80.6(3) ?
O6 Mn1 N1 C2 . . . . -58.4(3) ?
O2 Mn1 N1 C2 . . . . 54.9(3) ?
O4 Mn1 N1 C2 . . . . 73.5(6) ?
N2 Mn1 N1 C2 . . . . -179.0(3) ?
O6 Mn1 N1 C14 . . . . 124.7(2) ?
O2 Mn1 N1 C14 . . . . -122.1(2) ?
O4 Mn1 N1 C14 . . . . -103.5(5) ?
N2 Mn1 N1 C14 . . . . 4.0(2) ?
O6 Mn1 N2 C11 . . . . 85.3(3) ?
O2 Mn1 N2 C11 . . . . -110.6(3) ?
O4 Mn1 N2 C11 . . . . -17.5(3) ?
N1 Mn1 N2 C11 . . . . 175.6(3) ?
O6 Mn1 N2 C13 . . . . -92.6(3) ?
O2 Mn1 N2 C13 . . . . 71.6(3) ?
O4 Mn1 N2 C13 . . . . 164.6(2) ?
N1 Mn1 N2 C13 . . . . -2.2(2) ?
C14 N1 C2 C3 . . . . 3.3(6) ?
Mn1 N1 C2 C3 . . . . -173.5(3) ?
C14 N1 C2 C1 . . . . -177.7(3) ?
Mn1 N1 C2 C1 . . . . 5.5(5) ?
N1 C2 C3 C4 . . . . -3.3(7) ?
C1 C2 C3 C4 . . . . 177.7(4) ?
C2 C3 C4 C5 . . . . 0.2(7) ?
C3 C4 C5 C14 . . . . 2.5(7) ?
C3 C4 C5 C6 . . . . -177.0(5) ?
C4 C5 C6 C7 . . . . 178.4(5) ?
C14 C5 C6 C7 . . . . -1.0(7) ?
C5 C6 C7 C8 . . . . 1.2(8) ?
C6 C7 C8 C9 . . . . -179.5(5) ?
C6 C7 C8 C13 . . . . 0.4(7) ?
C13 C8 C9 C10 . . . . -0.2(7) ?
C7 C8 C9 C10 . . . . 179.7(4) ?
C8 C9 C10 C11 . . . . 1.6(7) ?
C13 N2 C11 C10 . . . . 0.0(5) ?
Mn1 N2 C11 C10 . . . . -177.7(3) ?
C13 N2 C11 C12 . . . . 179.6(3) ?
Mn1 N2 C11 C12 . . . . 1.8(5) ?
C9 C10 C11 N2 . . . . -1.5(6) ?
C9 C10 C11 C12 . . . . 178.9(4) ?
C11 N2 C13 C8 . . . . 1.4(5) ?
Mn1 N2 C13 C8 . . . . 179.4(3) ?
C11 N2 C13 C14 . . . . -177.8(3) ?
Mn1 N2 C13 C14 . . . . 0.2(4) ?
C9 C8 C13 N2 . . . . -1.4(6) ?
C7 C8 C13 N2 . . . . 178.8(4) ?
C9 C8 C13 C14 . . . . 177.8(4) ?
C7 C8 C13 C14 . . . . -2.1(6) ?
C2 N1 C14 C5 . . . . -0.4(5) ?
Mn1 N1 C14 C5 . . . . 176.9(3) ?
C2 N1 C14 C13 . . . . 177.3(3) ?
Mn1 N1 C14 C13 . . . . -5.4(4) ?
C4 C5 C14 N1 . . . . -2.5(6) ?
C6 C5 C14 N1 . . . . 177.0(4) ?
C4 C5 C14 C13 . . . . 179.8(4) ?
C6 C5 C14 C13 . . . . -0.7(6) ?
N2 C13 C14 N1 . . . . 3.6(5) ?
C8 C13 C14 N1 . . . . -175.6(3) ?
N2 C13 C14 C5 . . . . -178.6(3) ?
C8 C13 C14 C5 . . . . 2.2(5) ?
Mn1 O4 C15 O3 . . . . 2.9(6) ?
Mn1 O4 C15 C16 . . . . -174.8(2) ?
O4 C15 C16 C21 . . . . 4.4(5) ?
O3 C15 C16 C21 . . . . -173.6(3) ?
O4 C15 C16 C17 . . . . -177.8(3) ?
O3 C15 C16 C17 . . . . 4.3(5) ?
C21 C16 C17 C18 . . . . -1.6(5) ?
C15 C16 C17 C18 . . . . -179.4(3) ?
C16 C17 C18 C19 . . . . 1.0(6) ?
C17 C18 C19 C20 . . . . -0.1(6) ?
C18 C19 C20 O5 . . . . -179.7(3) ?
C18 C19 C20 C21 . . . . -0.3(5) ?
C17 C16 C21 C20 . . . . 1.2(5) ?
C15 C16 C21 C20 . . . . 179.1(3) ?
O5 C20 C21 C16 . . . . 179.2(3) ?
C19 C20 C21 C16 . . . . -0.3(5) ?
Mn1 O6 C22 O7 . . . . 3.6(5) ?
Mn1 O6 C22 C23 . . . . -177.4(2) ?
O7 C22 C23 C24 . . . . -1.1(5) ?
O6 C22 C23 C24 . . . . 179.8(3) ?
O7 C22 C23 C28 . . . . 179.7(3) ?
O6 C22 C23 C28 . . . . 0.7(5) ?
C28 C23 C24 C25 . . . . -0.6(5) ?
C22 C23 C24 C25 . . . . -179.8(3) ?
C23 C24 C25 O8 . . . . -179.5(3) ?
C23 C24 C25 C26 . . . . 0.1(5) ?
O8 C25 C26 C27 . . . . -179.7(4) ?
C24 C25 C26 C27 . . . . 0.8(6) ?
C25 C26 C27 C28 . . . . -1.1(6) ?
C26 C27 C28 C23 . . . . 0.6(6) ?
C24 C23 C28 C27 . . . . 0.3(5) ?
C22 C23 C28 C27 . . . . 179.4(3) ?
C42 N4 C30 C31 . . . . -0.1(6) ?
C42 N4 C30 C29 . . . . 178.2(4) ?
N4 C30 C31 C32 . . . . 0.6(7) ?
C29 C30 C31 C32 . . . . -177.6(5) ?
C30 C31 C32 C33 . . . . -0.4(8) ?
C31 C32 C33 C42 . . . . -0.3(8) ?
C31 C32 C33 C34 . . . . 178.2(5) ?
C32 C33 C34 C35 . . . . -179.8(6) ?
C42 C33 C34 C35 . . . . -1.3(8) ?
C33 C34 C35 C36 . . . . -0.4(9) ?
C34 C35 C36 C37 . . . . -178.4(5) ?
C34 C35 C36 C41 . . . . -0.1(8) ?
C35 C36 C37 C38 . . . . 178.8(5) ?
C41 C36 C37 C38 . . . . 0.4(7) ?
C36 C37 C38 C39 . . . . -0.1(8) ?
C41 N3 C39 C38 . . . . 0.9(7) ?
C41 N3 C39 C40 . . . . -178.9(4) ?
C37 C38 C39 N3 . . . . -0.6(8) ?
C37 C38 C39 C40 . . . . 179.2(5) ?
C39 N3 C41 C36 . . . . -0.5(6) ?
C39 N3 C41 C42 . . . . 178.7(4) ?
C35 C36 C41 N3 . . . . -178.5(4) ?
C37 C36 C41 N3 . . . . -0.1(6) ?
C35 C36 C41 C42 . . . . 2.2(6) ?
C37 C36 C41 C42 . . . . -179.3(4) ?
C30 N4 C42 C33 . . . . -0.7(6) ?
C30 N4 C42 C41 . . . . 178.3(4) ?
C32 C33 C42 N4 . . . . 0.9(6) ?
C34 C33 C42 N4 . . . . -177.7(4) ?
C32 C33 C42 C41 . . . . -178.1(4) ?
C34 C33 C42 C41 . . . . 3.4(6) ?
N3 C41 C42 N4 . . . . -2.1(5) ?
C36 C41 C42 N4 . . . . 177.2(3) ?
N3 C41 C42 C33 . . . . 176.9(4) ?
C36 C41 C42 C33 . . . . -3.8(6) ?
